data_7241057
loop_
_publ_author_name
'Tervola, Essi'
'Truong, Khai-Nghi'
'Ward, Jas S.'
'Priimagi, Arri'
'Rissanen, Kari'

_publ_section_title
;
 Fluorescence enhancement of quinolines by protonation
;
_journal_issue 49
_journal_name_full 'RSC Advances'
_journal_page_first 29385
_journal_page_last 29393
_journal_paper_doi 10.1039/D0RA04691D
_journal_volume 10
_journal_year 2020
_chemical_formula_moiety 'C13 H10 N, C2 H2 Cl O2'
_chemical_formula_sum 'C15 H12 Cl N O2'
_chemical_formula_weight 273.71
_chemical_name_common Acridine+Chloroacetate
_chemical_name_systematic 9
_space_group_crystal_system triclinic
_space_group_IT_number 2
_space_group_name_Hall '-P 1'
_space_group_name_H-M_alt 'P -1'
_atom_sites_solution_hydrogens geom
_audit_creation_method SHELXL-2017/1
_audit_update_record
;
2020-05-04 deposited with the CCDC.	2020-07-24 downloaded from the CCDC.
;
_cell_angle_alpha 69.5500(10)
_cell_angle_beta 73.313(2)
_cell_angle_gamma 67.4180(10)
_cell_formula_units_Z 2
_cell_length_a 7.2478(4)
_cell_length_b 8.8083(3)
_cell_length_c 11.5321(6)
_cell_measurement_reflns_used 1700
_cell_measurement_temperature 170(2)
_cell_measurement_theta_max 28.283
_cell_measurement_theta_min 0.407
_cell_volume 626.90(5)
_computing_cell_refinement 'HKL Scalepack (Otwinowski & Minor 1997)'
_computing_data_collection 'Collect (Bruker AXS BV, 1997-2004)'
_computing_data_reduction 'HKL Denzo and Scalepack (Otwinowski & Minor 1997)'
_computing_molecular_graphics 'PLATON (Spek, 2009)'
_computing_structure_refinement 'SHELXL-2017/1 (Sheldrick, 2017)'
_computing_structure_solution 'SHELXT 2014/5 (Sheldrick, 2014)'
_diffrn_ambient_temperature 170(2)
_diffrn_measured_fraction_theta_full 0.998
_diffrn_measured_fraction_theta_max 0.998
_diffrn_measurement_device '95mm CCD camera on \k-goniostat'
_diffrn_measurement_device_type KappaCCD
_diffrn_measurement_method CCD
_diffrn_radiation_monochromator 'horizonally mounted graphite crystal'
_diffrn_radiation_type MoK\a
_diffrn_radiation_wavelength 0.71073
_diffrn_reflns_av_R_equivalents 0.0364
_diffrn_reflns_av_unetI/netI 0.0582
_diffrn_reflns_Laue_measured_fraction_full 0.998
_diffrn_reflns_Laue_measured_fraction_max 0.998
_diffrn_reflns_limit_h_max 9
_diffrn_reflns_limit_h_min -7
_diffrn_reflns_limit_k_max 10
_diffrn_reflns_limit_k_min -10
_diffrn_reflns_limit_l_max 14
_diffrn_reflns_limit_l_min -11
_diffrn_reflns_number 5222
_diffrn_reflns_point_group_measured_fraction_full 0.998
_diffrn_reflns_point_group_measured_fraction_max 0.998
_diffrn_reflns_theta_full 25.242
_diffrn_reflns_theta_max 26.246
_diffrn_reflns_theta_min 2.601
_exptl_absorpt_coefficient_mu 0.301
_exptl_absorpt_correction_T_max 0.7459
_exptl_absorpt_correction_T_min 0.6513
_exptl_absorpt_correction_type multi-scan
_exptl_absorpt_process_details SADABS
_exptl_crystal_colour yellow
_exptl_crystal_density_diffrn 1.450
_exptl_crystal_description rod
_exptl_crystal_F_000 284
_exptl_crystal_size_max 0.22
_exptl_crystal_size_mid 0.17
_exptl_crystal_size_min 0.14
_refine_diff_density_max 0.275
_refine_diff_density_min -0.341
_refine_diff_density_rms 0.059
_refine_ls_extinction_method none
_refine_ls_goodness_of_fit_ref 1.023
_refine_ls_hydrogen_treatment constr
_refine_ls_matrix_type full
_refine_ls_number_parameters 172
_refine_ls_number_reflns 2513
_refine_ls_number_restraints 0
_refine_ls_restrained_S_all 1.023
_refine_ls_R_factor_all 0.0699
_refine_ls_R_factor_gt 0.0503
_refine_ls_shift/su_max 0.000
_refine_ls_shift/su_mean 0.000
_refine_ls_structure_factor_coef Fsqd
_refine_ls_weighting_details 'w=1/[\s^2^(Fo^2^)+(0.0486P)^2^+0.4739P] where P=(Fo^2^+2Fc^2^)/3'
_refine_ls_weighting_scheme calc
_refine_ls_wR_factor_gt 0.1160
_refine_ls_wR_factor_ref 0.1265
_reflns_Friedel_coverage 0.000
_reflns_number_gt 1953
_reflns_number_total 2513
_reflns_threshold_expression 'I > 2\s(I)'
_cod_data_source_file d0ra04691d2.cif
_cod_data_source_block 9
_cod_depositor_comments 'Adding full bibliography for 7241053--7241066.cif.'
_cod_database_code 7241057
_shelx_shelxl_version_number 2017/1
_shelx_space_group_comment
;
The symmetry employed for this shelxl refinement is uniquely defined
by the following loop, which should always be used as a source of
symmetry information in preference to the above space-group names.
They are only intended as comments.
;
_shelx_estimated_absorpt_t_min 0.937
_shelx_estimated_absorpt_t_max 0.959

loop_
_space_group_symop_operation_xyz
'x, y, z'
'-x, -y, -z'

loop_
_atom_site_label
_atom_site_type_symbol
_atom_site_fract_x
_atom_site_fract_y
_atom_site_fract_z
_atom_site_U_iso_or_equiv
_atom_site_adp_type
_atom_site_occupancy
_atom_site_site_symmetry_order
_atom_site_calc_flag
_atom_site_refinement_flags_posn
_atom_site_refinement_flags_adp
_atom_site_refinement_flags_occupancy
_atom_site_disorder_assembly
_atom_site_disorder_group
N10 N 0.7124(3) 0.4409(2) 0.66074(17) 0.0209(4) Uani 1 1 d . . . . .
H10N H 0.765164 0.335136 0.733437 0.025 Uiso 1 1 calc R U . . .
C1 C 0.3478(4) 0.8771(3) 0.6250(2) 0.0277(6) Uani 1 1 d . . . . .
H1 H 0.294268 0.975625 0.561365 0.033 Uiso 1 1 calc R U . . .
C2 C 0.2841(4) 0.8784(3) 0.7471(2) 0.0297(6) Uani 1 1 d . . . . .
H2 H 0.187019 0.977993 0.768492 0.036 Uiso 1 1 calc R U . . .
C3 C 0.3615(4) 0.7321(3) 0.8432(2) 0.0291(6) Uani 1 1 d . . . . .
H3 H 0.314588 0.734669 0.928576 0.035 Uiso 1 1 calc R U . . .
C4 C 0.5012(4) 0.5885(3) 0.8156(2) 0.0257(5) Uani 1 1 d . . . . .
H4 H 0.551445 0.491530 0.881217 0.031 Uiso 1 1 calc R U . . .
C4A C 0.5721(3) 0.5837(3) 0.6882(2) 0.0208(5) Uani 1 1 d . . . . .
C5 C 0.9332(4) 0.2813(3) 0.5146(2) 0.0269(5) Uani 1 1 d . . . . .
H5 H 0.980165 0.185076 0.581493 0.032 Uiso 1 1 calc R U . . .
C6 C 1.0072(4) 0.2750(3) 0.3930(3) 0.0323(6) Uani 1 1 d . . . . .
H6 H 1.107616 0.174080 0.375891 0.039 Uiso 1 1 calc R U . . .
C7 C 0.9374(4) 0.4163(3) 0.2915(2) 0.0328(6) Uani 1 1 d . . . . .
H7 H 0.991901 0.408986 0.207528 0.039 Uiso 1 1 calc R U . . .
C8 C 0.7933(4) 0.5617(3) 0.3134(2) 0.0284(6) Uani 1 1 d . . . . .
H8 H 0.746018 0.654823 0.244842 0.034 Uiso 1 1 calc R U . . .
C8A C 0.7129(4) 0.5751(3) 0.4387(2) 0.0224(5) Uani 1 1 d . . . . .
C9 C 0.5648(4) 0.7216(3) 0.4664(2) 0.0228(5) Uani 1 1 d . . . . .
H9 H 0.511690 0.816278 0.400301 0.027 Uiso 1 1 calc R U . . .
C9A C 0.4945(4) 0.7294(3) 0.5908(2) 0.0226(5) Uani 1 1 d . . . . .
C10A C 0.7851(3) 0.4331(3) 0.5405(2) 0.0213(5) Uani 1 1 d . . . . .
Cl1 Cl 0.74022(11) -0.26384(8) 0.98773(6) 0.0362(2) Uani 1 1 d . . . . .
O1 O 0.8174(3) 0.18444(19) 0.84776(15) 0.0272(4) Uani 1 1 d . . . . .
O2 O 0.6768(3) 0.0531(2) 0.77921(17) 0.0401(5) Uani 1 1 d . . . . .
C11 C 0.7519(4) 0.0621(3) 0.8570(2) 0.0252(5) Uani 1 1 d . . . . .
C12 C 0.7769(4) -0.0730(3) 0.9827(2) 0.0269(5) Uani 1 1 d . . . . .
H12A H 0.678006 -0.025379 1.050669 0.032 Uiso 1 1 calc R U . . .
H12B H 0.914853 -0.100932 0.998753 0.032 Uiso 1 1 calc R U . . .

loop_
_atom_site_aniso_label
_atom_site_aniso_U_11
_atom_site_aniso_U_22
_atom_site_aniso_U_33
_atom_site_aniso_U_23
_atom_site_aniso_U_13
_atom_site_aniso_U_12
N10 0.0207(10) 0.0185(9) 0.0215(10) -0.0035(7) -0.0065(8) -0.0038(8)
C1 0.0251(14) 0.0198(11) 0.0350(14) -0.0040(9) -0.0088(11) -0.0041(10)
C2 0.0250(14) 0.0253(12) 0.0392(15) -0.0146(11) -0.0061(11) -0.0027(10)
C3 0.0300(15) 0.0312(13) 0.0261(13) -0.0122(10) -0.0046(11) -0.0060(11)
C4 0.0273(14) 0.0244(11) 0.0223(12) -0.0036(9) -0.0068(10) -0.0055(10)
C4A 0.0193(12) 0.0184(10) 0.0254(12) -0.0045(9) -0.0068(9) -0.0058(9)
C5 0.0218(13) 0.0268(12) 0.0312(13) -0.0095(10) -0.0064(10) -0.0041(10)
C6 0.0224(14) 0.0369(14) 0.0424(15) -0.0216(12) -0.0034(11) -0.0063(11)
C7 0.0297(15) 0.0500(15) 0.0249(13) -0.0177(11) 0.0026(11) -0.0175(12)
C8 0.0274(14) 0.0387(13) 0.0221(12) -0.0056(10) -0.0053(10) -0.0153(11)
C8A 0.0205(12) 0.0263(11) 0.0223(12) -0.0051(9) -0.0052(9) -0.0097(9)
C9 0.0211(13) 0.0228(11) 0.0236(12) 0.0003(9) -0.0068(9) -0.0100(9)
C9A 0.0204(12) 0.0195(10) 0.0271(13) -0.0031(9) -0.0070(10) -0.0063(9)
C10A 0.0155(12) 0.0236(11) 0.0271(12) -0.0068(9) -0.0053(9) -0.0076(9)
Cl1 0.0513(5) 0.0277(3) 0.0306(4) -0.0075(2) -0.0041(3) -0.0162(3)
O1 0.0308(10) 0.0222(8) 0.0272(9) -0.0019(6) -0.0111(7) -0.0070(7)
O2 0.0549(13) 0.0417(10) 0.0299(10) -0.0015(8) -0.0211(9) -0.0193(9)
C11 0.0210(13) 0.0269(12) 0.0222(12) -0.0069(9) -0.0028(10) -0.0024(10)
C12 0.0307(14) 0.0236(11) 0.0258(13) -0.0051(9) -0.0075(10) -0.0077(10)

loop_
_atom_type_symbol
_atom_type_description
_atom_type_scat_dispersion_real
_atom_type_scat_dispersion_imag
_atom_type_scat_source
C C 0.0033 0.0016 'International Tables Vol C Tables 4.2.6.8 and 6.1.1.4'
H H 0.0000 0.0000 'International Tables Vol C Tables 4.2.6.8 and 6.1.1.4'
N N 0.0061 0.0033 'International Tables Vol C Tables 4.2.6.8 and 6.1.1.4'
O O 0.0106 0.0060 'International Tables Vol C Tables 4.2.6.8 and 6.1.1.4'
Cl Cl 0.1484 0.1585 'International Tables Vol C Tables 4.2.6.8 and 6.1.1.4'

loop_
_geom_angle_atom_site_label_1
_geom_angle_atom_site_label_2
_geom_angle_atom_site_label_3
_geom_angle
_geom_angle_site_symmetry_1
_geom_angle_site_symmetry_3
_geom_angle_publ_flag
C10A N10 C4A 121.14(19) . . ?
C10A N10 H10N 119.4 . . ?
C4A N10 H10N 119.4 . . ?
C2 C1 C9A 120.7(2) . . ?
C2 C1 H1 119.6 . . ?
C9A C1 H1 119.6 . . ?
C1 C2 C3 120.3(2) . . ?
C1 C2 H2 119.8 . . ?
C3 C2 H2 119.8 . . ?
C4 C3 C2 121.2(2) . . ?
C4 C3 H3 119.4 . . ?
C2 C3 H3 119.4 . . ?
C3 C4 C4A 119.7(2) . . ?
C3 C4 H4 120.1 . . ?
C4A C4 H4 120.1 . . ?
N10 C4A C4 119.7(2) . . ?
N10 C4A C9A 120.7(2) . . ?
C4 C4A C9A 119.6(2) . . ?
C6 C5 C10A 119.5(2) . . ?
C6 C5 H5 120.3 . . ?
C10A C5 H5 120.3 . . ?
C5 C6 C7 121.3(2) . . ?
C5 C6 H6 119.3 . . ?
C7 C6 H6 119.3 . . ?
C8 C7 C6 120.5(2) . . ?
C8 C7 H7 119.7 . . ?
C6 C7 H7 119.7 . . ?
C7 C8 C8A 120.2(2) . . ?
C7 C8 H8 119.9 . . ?
C8A C8 H8 119.9 . . ?
C9 C8A C8 122.5(2) . . ?
C9 C8A C10A 118.5(2) . . ?
C8 C8A C10A 119.0(2) . . ?
C9A C9 C8A 120.2(2) . . ?
C9A C9 H9 119.9 . . ?
C8A C9 H9 119.9 . . ?
C9 C9A C4A 118.7(2) . . ?
C9 C9A C1 122.9(2) . . ?
C4A C9A C1 118.3(2) . . ?
N10 C10A C5 119.8(2) . . ?
N10 C10A C8A 120.8(2) . . ?
C5 C10A C8A 119.4(2) . . ?
O2 C11 O1 126.2(2) . . ?
O2 C11 C12 122.7(2) . . ?
O1 C11 C12 111.1(2) . . ?
C11 C12 Cl1 112.93(17) . . ?
C11 C12 H12A 109.0 . . ?
Cl1 C12 H12A 109.0 . . ?
C11 C12 H12B 109.0 . . ?
Cl1 C12 H12B 109.0 . . ?
H12A C12 H12B 107.8 . . ?

loop_
_geom_bond_atom_site_label_1
_geom_bond_atom_site_label_2
_geom_bond_distance
_geom_bond_site_symmetry_2
_geom_bond_publ_flag
N10 C10A 1.350(3) . ?
N10 C4A 1.352(3) . ?
N10 H10N 1.0400 . ?
C1 C2 1.353(3) . ?
C1 C9A 1.426(3) . ?
C1 H1 0.9500 . ?
C2 C3 1.417(3) . ?
C2 H2 0.9500 . ?
C3 C4 1.356(3) . ?
C3 H3 0.9500 . ?
C4 C4A 1.420(3) . ?
C4 H4 0.9500 . ?
C4A C9A 1.424(3) . ?
C5 C6 1.362(3) . ?
C5 C10A 1.422(3) . ?
C5 H5 0.9500 . ?
C6 C7 1.419(4) . ?
C6 H6 0.9500 . ?
C7 C8 1.357(4) . ?
C7 H7 0.9500 . ?
C8 C8A 1.423(3) . ?
C8 H8 0.9500 . ?
C8A C9 1.395(3) . ?
C8A C10A 1.428(3) . ?
C9 C9A 1.394(3) . ?
C9 H9 0.9500 . ?
Cl1 C12 1.779(2) . ?
O1 C11 1.297(3) . ?
O2 C11 1.213(3) . ?
C11 C12 1.527(3) . ?
C12 H12A 0.9900 . ?
C12 H12B 0.9900 . ?
